data_7237320
loop_
_publ_author_name
'Li, Chuan'
'Du, Xiaoyang'
'Zhou, Yu'
'Ye, Jun'
'Fu, Lulu'
'Humphrey, Mark G.'
'Wu, Chao'
'Zhao, Juewen'
'Du, Yanqing'
'Tao, Silu'
'Wu, Jiacheng'
'Zhang, Chi'

_publ_section_title
;
 A simple and broadly applicable synthesis of fluorene-coupled D--\s--A
 type molecules: towards high-triplet-energy bipolar hosts for efficient
 blue thermally-activated delayed fluorescence
;
_journal_issue 26
_journal_name_full 'Journal of Materials Chemistry C'
_journal_page_first 6949
_journal_paper_doi 10.1039/C8TC01309H
_journal_volume 6
_journal_year 2018
_chemical_formula_sum 'C36 H20 F4 N2'
_chemical_formula_weight 556.54
_space_group_IT_number 61
_space_group_name_Hall '-P 2ac 2ab'
_space_group_name_H-M_alt 'P b c a'
_symmetry_cell_setting Orthorhombic'
_symmetry_space_group_name_H-M 'P b c a'
_atom_sites_solution_hydrogens geom
_atom_sites_solution_primary direct
_atom_sites_solution_secondary difmap
_audit_creation_method SHELXL-97
_audit_update_record
;
2018-01-14 deposited with the CCDC.
2018-05-10 downloaded from the CCDC.
;
_cell_angle_alpha 90.00
_cell_angle_beta 90.00
_cell_angle_gamma 90.00
_cell_formula_units_Z 8
_cell_length_a 8.1153(5)
_cell_length_b 17.5146(11)
_cell_length_c 36.762(2)
_cell_measurement_reflns_used 7979
_cell_measurement_temperature 273(2)
_cell_measurement_theta_max 26.6668
_cell_measurement_theta_min 3.2133
_cell_volume 5225.2(5)
_computing_cell_refinement 'Bruker SAINT'
_computing_data_collection 'Bruker APEX2'
_computing_data_reduction 'Bruker SAINT'
_computing_molecular_graphics 'Bruker SHELXTL'
_computing_publication_material 'Bruker SHELXTL'
_computing_structure_refinement 'SHELXL-97 (Sheldrick, 1997)'
_computing_structure_solution 'SHELXS-97 (Sheldrick, 1990)'
_diffrn_ambient_temperature 273(2)
_diffrn_measured_fraction_theta_full 0.997
_diffrn_measured_fraction_theta_max 0.997
_diffrn_measurement_device_type 'Bruker APEX-II CCD'
_diffrn_measurement_method '\f and \w scans'
_diffrn_radiation_monochromator graphite
_diffrn_radiation_source 'fine-focus sealed tube'
_diffrn_radiation_type MoK\a
_diffrn_radiation_wavelength 0.71073
_diffrn_reflns_av_R_equivalents 0.0674
_diffrn_reflns_av_sigmaI/netI 0.0521
_diffrn_reflns_limit_h_max 10
_diffrn_reflns_limit_h_min -10
_diffrn_reflns_limit_k_max 22
_diffrn_reflns_limit_k_min -21
_diffrn_reflns_limit_l_max 47
_diffrn_reflns_limit_l_min -46
_diffrn_reflns_number 29721
_diffrn_reflns_theta_full 27.10
_diffrn_reflns_theta_max 27.10
_diffrn_reflns_theta_min 2.98
_diffrn_standards_number 0
_exptl_absorpt_coefficient_mu 0.103
_exptl_crystal_density_diffrn 1.415
_exptl_crystal_density_method 'not measured'
_exptl_crystal_description block
_exptl_crystal_F_000 2288
_refine_diff_density_max 0.292
_refine_diff_density_min -0.376
_refine_diff_density_rms 0.072
_refine_ls_extinction_method none
_refine_ls_goodness_of_fit_ref 1.286
_refine_ls_hydrogen_treatment mixed
_refine_ls_matrix_type full
_refine_ls_number_parameters 379
_refine_ls_number_reflns 5760
_refine_ls_number_restraints 0
_refine_ls_restrained_S_all 1.286
_refine_ls_R_factor_all 0.1134
_refine_ls_R_factor_gt 0.0842
_refine_ls_shift/su_max 0.000
_refine_ls_shift/su_mean 0.000
_refine_ls_structure_factor_coef Fsqd
_refine_ls_weighting_details 'calc w=1/[\s^2^(Fo^2^)+(0.0263P)^2^+12.1039P] where P=(Fo^2^+2Fc^2^)/3'
_refine_ls_weighting_scheme calc
_refine_ls_wR_factor_gt 0.1618
_refine_ls_wR_factor_ref 0.1707
_reflns_number_gt 4428
_reflns_number_total 5760
_reflns_threshold_expression >2sigma(I)
_cod_data_source_file c8tc01309h2.cif
_cod_data_source_block s_CCDC3
_cod_original_sg_symbol_H-M Pbca
_cod_database_code 7237320

loop_
_symmetry_equiv_pos_as_xyz
'x, y, z'
'-x+1/2, -y, z+1/2'
'x+1/2, -y+1/2, -z'
'-x, y+1/2, -z+1/2'
'-x, -y, -z'
'x-1/2, y, -z-1/2'
'-x-1/2, y-1/2, z'
'x, -y-1/2, z-1/2'

loop_
_atom_site_label
_atom_site_type_symbol
_atom_site_fract_x
_atom_site_fract_y
_atom_site_fract_z
_atom_site_U_iso_or_equiv
_atom_site_adp_type
_atom_site_occupancy
_atom_site_symmetry_multiplicity
_atom_site_calc_flag
_atom_site_refinement_flags
F1 F -0.5186(2) -0.37406(11) -0.06319(5) 0.0234(4) Uani 1 1 d .
F2 F -0.0593(2) -0.27109(12) -0.12625(6) 0.0323(5) Uani 1 1 d .
F3 F -0.2624(3) -0.16475(12) -0.15189(6) 0.0372(6) Uani 1 1 d .
F4 F -0.6985(2) -0.26370(12) -0.09320(6) 0.0354(5) Uani 1 1 d .
N1 N -0.4804(4) -0.21569(16) -0.12340(7) 0.0231(6) Uani 1 1 d .
N2 N 0.3471(3) -0.49848(15) -0.17650(7) 0.0157(6) Uani 1 1 d .
C1 C -0.3235(4) -0.21973(19) -0.13077(9) 0.0219(7) Uani 1 1 d .
C2 C -0.2201(4) -0.27555(19) -0.11784(8) 0.0203(7) Uani 1 1 d .
C3 C -0.2803(4) -0.33458(17) -0.09617(8) 0.0151(6) Uani 1 1 d .
C4 C -0.4468(4) -0.32684(18) -0.08719(8) 0.0166(7) Uani 1 1 d .
C5 C -0.5381(4) -0.2689(2) -0.10186(9) 0.0224(7) Uani 1 1 d .
C6 C -0.1701(4) -0.39823(18) -0.08104(8) 0.0151(6) Uani 1 1 d .
C7 C -0.2651(4) -0.47166(18) -0.07101(9) 0.0220(7) Uani 1 1 d .
C8 C -0.3419(4) -0.5230(2) -0.09368(12) 0.0301(9) Uani 1 1 d .
H8A H -0.3421 -0.5159 -0.1187 0.036 Uiso 1 1 calc R
C9 C -0.4199(5) -0.5863(2) -0.07800(15) 0.0437(11) Uani 1 1 d .
H9A H -0.4732 -0.6217 -0.0927 0.052 Uiso 1 1 calc R
C10 C -0.4178(6) -0.5966(2) -0.04032(16) 0.0540(14) Uani 1 1 d .
H10A H -0.4717 -0.6383 -0.0302 0.065 Uiso 1 1 calc R
C11 C -0.3380(6) -0.5463(2) -0.01814(13) 0.0486(13) Uani 1 1 d .
H11A H -0.3359 -0.5541 0.0069 0.058 Uiso 1 1 calc R
C12 C -0.2601(5) -0.4833(2) -0.03331(10) 0.0295(9) Uani 1 1 d .
C13 C -0.1653(5) -0.4223(2) -0.01651(9) 0.0284(9) Uani 1 1 d .
C14 C -0.1180(7) -0.4091(3) 0.01968(10) 0.0506(14) Uani 1 1 d .
H14A H -0.1537 -0.4415 0.0381 0.061 Uiso 1 1 calc R
C15 C -0.0186(7) -0.3479(3) 0.02772(11) 0.0542(15) Uani 1 1 d .
H15A H 0.0138 -0.3397 0.0517 0.065 Uiso 1 1 calc R
C16 C 0.0339(6) -0.2987(2) 0.00110(11) 0.0430(11) Uani 1 1 d .
H16A H 0.1012 -0.2577 0.0072 0.052 Uiso 1 1 calc R
C17 C -0.0124(4) -0.3095(2) -0.03506(9) 0.0264(8) Uani 1 1 d .
H17A H 0.0212 -0.2756 -0.0530 0.032 Uiso 1 1 calc R
C18 C -0.1093(4) -0.3718(2) -0.04353(8) 0.0212(8) Uani 1 1 d .
C19 C -0.0309(4) -0.42146(18) -0.10691(8) 0.0156(6) Uani 1 1 d .
C20 C 0.1259(4) -0.43534(19) -0.09396(8) 0.0179(7) Uani 1 1 d .
H20A H 0.1492 -0.4271 -0.0695 0.021 Uiso 1 1 calc R
C21 C 0.2487(4) -0.46128(19) -0.11688(8) 0.0198(7) Uani 1 1 d .
H21A H 0.3536 -0.4706 -0.1077 0.024 Uiso 1 1 calc R
C22 C 0.2163(4) -0.47337(18) -0.15315(8) 0.0163(7) Uani 1 1 d .
C23 C 0.0622(4) -0.4598(2) -0.16678(9) 0.0245(8) Uani 1 1 d .
H23A H 0.0409 -0.4676 -0.1914 0.029 Uiso 1 1 calc R
C24 C -0.0629(4) -0.4343(2) -0.14383(9) 0.0256(8) Uani 1 1 d .
H24A H -0.1680 -0.4257 -0.1531 0.031 Uiso 1 1 calc R
C25 C 0.3727(4) -0.57314(18) -0.18801(8) 0.0150(6) Uani 1 1 d .
C26 C 0.2847(4) -0.6383(2) -0.17945(9) 0.0247(8) Uani 1 1 d .
H26A H 0.1936 -0.6366 -0.1641 0.030 Uiso 1 1 calc R
C27 C 0.3379(5) -0.7059(2) -0.19461(10) 0.0322(9) Uani 1 1 d .
H27A H 0.2817 -0.7507 -0.1892 0.039 Uiso 1 1 calc R
C28 C 0.4738(5) -0.7092(2) -0.21790(11) 0.0329(9) Uani 1 1 d .
H28A H 0.5055 -0.7557 -0.2278 0.040 Uiso 1 1 calc R
C29 C 0.5615(4) -0.6440(2) -0.22633(9) 0.0231(7) Uani 1 1 d .
H29A H 0.6515 -0.6463 -0.2419 0.028 Uiso 1 1 calc R
C30 C 0.5126(4) -0.57449(18) -0.21094(8) 0.0150(6) Uani 1 1 d .
C31 C 0.5735(3) -0.49725(18) -0.21296(8) 0.0135(6) Uani 1 1 d .
C32 C 0.7024(4) -0.4628(2) -0.23171(8) 0.0237(8) Uani 1 1 d .
H32A H 0.7726 -0.4918 -0.2462 0.028 Uiso 1 1 calc R
C33 C 0.7245(5) -0.3854(2) -0.22854(9) 0.0308(9) Uani 1 1 d .
H33A H 0.8100 -0.3620 -0.2412 0.037 Uiso 1 1 calc R
C34 C 0.6208(5) -0.3410(2) -0.20667(9) 0.0292(9) Uani 1 1 d .
H34A H 0.6384 -0.2886 -0.2050 0.035 Uiso 1 1 calc R
C35 C 0.4925(4) -0.37406(19) -0.18757(8) 0.0219(7) Uani 1 1 d .
H35A H 0.4245 -0.3450 -0.1726 0.026 Uiso 1 1 calc R
C36 C 0.4688(4) -0.45203(17) -0.19145(8) 0.0138(6) Uani 1 1 d .

loop_
_atom_site_aniso_label
_atom_site_aniso_U_11
_atom_site_aniso_U_22
_atom_site_aniso_U_33
_atom_site_aniso_U_23
_atom_site_aniso_U_13
_atom_site_aniso_U_12
F1 0.0176(10) 0.0236(10) 0.0290(10) 0.0041(8) 0.0097(8) 0.0044(8)
F2 0.0209(11) 0.0358(12) 0.0402(12) 0.0144(10) 0.0137(9) 0.0040(9)
F3 0.0497(14) 0.0315(12) 0.0302(11) 0.0165(10) 0.0083(11) 0.0067(11)
F4 0.0163(10) 0.0342(12) 0.0556(14) 0.0035(11) -0.0015(10) 0.0100(9)
N1 0.0282(16) 0.0211(14) 0.0200(14) 0.0008(12) -0.0067(13) 0.0097(13)
N2 0.0106(12) 0.0201(13) 0.0162(13) -0.0017(11) 0.0058(11) 0.0024(11)
C1 0.0283(19) 0.0217(17) 0.0156(15) 0.0033(13) 0.0023(14) 0.0012(15)
C2 0.0170(17) 0.0274(18) 0.0166(15) 0.0021(14) 0.0050(13) 0.0046(14)
C3 0.0181(16) 0.0178(16) 0.0095(13) -0.0024(12) 0.0007(13) 0.0066(13)
C4 0.0157(16) 0.0203(16) 0.0137(15) -0.0018(12) 0.0003(13) 0.0026(13)
C5 0.0157(16) 0.0260(18) 0.0256(18) -0.0078(15) -0.0023(14) 0.0065(14)
C6 0.0119(15) 0.0206(16) 0.0127(14) 0.0013(12) 0.0049(12) 0.0065(13)
C7 0.0178(16) 0.0171(16) 0.0310(18) 0.0042(14) 0.0137(15) 0.0093(14)
C8 0.0170(17) 0.0232(18) 0.050(2) 0.0005(17) 0.0089(17) 0.0084(15)
C9 0.028(2) 0.0198(19) 0.084(4) -0.002(2) 0.015(2) 0.0058(17)
C10 0.052(3) 0.020(2) 0.090(4) 0.020(2) 0.038(3) 0.012(2)
C11 0.060(3) 0.031(2) 0.055(3) 0.021(2) 0.032(2) 0.025(2)
C12 0.033(2) 0.0242(18) 0.0313(19) 0.0138(16) 0.0188(17) 0.0197(17)
C13 0.035(2) 0.031(2) 0.0193(17) 0.0073(15) 0.0113(15) 0.0237(18)
C14 0.086(4) 0.050(3) 0.0156(18) 0.0108(19) 0.012(2) 0.044(3)
C15 0.094(4) 0.049(3) 0.0194(19) -0.0128(19) -0.014(2) 0.044(3)
C16 0.057(3) 0.039(2) 0.033(2) -0.0150(19) -0.014(2) 0.026(2)
C17 0.0287(19) 0.0286(19) 0.0220(17) -0.0048(15) -0.0038(15) 0.0143(17)
C18 0.0238(18) 0.0282(18) 0.0117(15) 0.0012(14) 0.0046(13) 0.0184(15)
C19 0.0138(15) 0.0187(16) 0.0144(14) 0.0009(13) 0.0037(13) 0.0033(13)
C20 0.0187(16) 0.0244(17) 0.0106(14) -0.0010(13) 0.0017(13) 0.0023(14)
C21 0.0116(15) 0.0265(17) 0.0212(16) 0.0012(14) -0.0014(13) 0.0065(14)
C22 0.0126(15) 0.0203(16) 0.0161(14) 0.0000(13) 0.0050(12) 0.0033(13)
C23 0.0199(17) 0.042(2) 0.0117(15) -0.0069(15) 0.0002(13) 0.0077(16)
C24 0.0153(17) 0.046(2) 0.0156(16) -0.0048(15) -0.0008(13) 0.0104(16)
C25 0.0127(15) 0.0208(16) 0.0115(14) 0.0032(12) -0.0001(12) 0.0024(13)
C26 0.0203(18) 0.0266(18) 0.0272(17) 0.0042(15) 0.0007(15) -0.0032(15)
C27 0.038(2) 0.0218(18) 0.037(2) 0.0050(16) -0.0082(18) -0.0025(17)
C28 0.039(2) 0.0188(17) 0.041(2) -0.0086(16) -0.0125(19) 0.0109(17)
C29 0.0230(18) 0.0275(18) 0.0188(16) -0.0048(14) -0.0027(14) 0.0114(15)
C30 0.0070(14) 0.0237(16) 0.0143(14) -0.0001(13) -0.0024(12) 0.0059(13)
C31 0.0052(13) 0.0246(16) 0.0106(13) 0.0016(13) -0.0006(11) -0.0005(12)
C32 0.0151(16) 0.044(2) 0.0120(15) -0.0043(15) 0.0012(13) -0.0077(16)
C33 0.031(2) 0.045(2) 0.0170(16) 0.0032(16) 0.0036(16) -0.0216(18)
C34 0.042(2) 0.0258(19) 0.0198(17) 0.0032(15) -0.0091(16) -0.0162(17)
C35 0.0307(19) 0.0204(17) 0.0146(15) -0.0026(13) -0.0041(14) 0.0014(15)
C36 0.0090(14) 0.0193(15) 0.0130(14) 0.0024(12) -0.0012(12) 0.0005(12)

loop_
_atom_type_symbol
_atom_type_description
_atom_type_scat_dispersion_real
_atom_type_scat_dispersion_imag
_atom_type_scat_source
C C 0.0033 0.0016 'International Tables Vol C Tables 4.2.6.8 and 6.1.1.4'
H H 0.0000 0.0000 'International Tables Vol C Tables 4.2.6.8 and 6.1.1.4'
F F 0.0171 0.0103 'International Tables Vol C Tables 4.2.6.8 and 6.1.1.4'
N N 0.0061 0.0033 'International Tables Vol C Tables 4.2.6.8 and 6.1.1.4'

loop_
_geom_angle_atom_site_label_1
_geom_angle_atom_site_label_2
_geom_angle_atom_site_label_3
_geom_angle
C1 N1 C5 115.9(3)
C25 N2 C36 108.9(2)
C25 N2 C22 125.5(3)
C36 N2 C22 125.6(3)
N1 C1 F3 116.5(3)
N1 C1 C2 124.3(3)
F3 C1 C2 119.2(3)
F2 C2 C1 118.2(3)
F2 C2 C3 121.0(3)
C1 C2 C3 120.8(3)
C2 C3 C4 113.7(3)
C2 C3 C6 122.9(3)
C4 C3 C6 123.3(3)
F1 C4 C5 118.7(3)
F1 C4 C3 121.0(3)
C5 C4 C3 120.2(3)
N1 C5 F4 116.2(3)
N1 C5 C4 125.0(3)
F4 C5 C4 118.8(3)
C19 C6 C3 113.4(2)
C19 C6 C18 113.6(3)
C3 C6 C18 107.1(2)
C19 C6 C7 107.2(2)
C3 C6 C7 113.6(3)
C18 C6 C7 101.4(3)
C8 C7 C12 121.2(3)
C8 C7 C6 128.8(3)
C12 C7 C6 110.0(3)
C7 C8 C9 118.2(4)
C7 C8 H8A 120.9
C9 C8 H8A 120.9
C10 C9 C8 120.3(4)
C10 C9 H9A 119.9
C8 C9 H9A 119.9
C11 C10 C9 121.0(4)
C11 C10 H10A 119.5
C9 C10 H10A 119.5
C10 C11 C12 119.3(4)
C10 C11 H11A 120.4
C12 C11 H11A 120.4
C11 C12 C7 119.9(4)
C11 C12 C13 130.8(4)
C7 C12 C13 109.2(3)
C14 C13 C18 118.5(4)
C14 C13 C12 132.0(4)
C18 C13 C12 109.4(3)
C15 C14 C13 119.6(4)
C15 C14 H14A 120.2
C13 C14 H14A 120.2
C16 C15 C14 121.2(4)
C16 C15 H15A 119.4
C14 C15 H15A 119.4
C15 C16 C17 120.7(4)
C15 C16 H16A 119.6
C17 C16 H16A 119.6
C18 C17 C16 118.4(4)
C18 C17 H17A 120.8
C16 C17 H17A 120.8
C17 C18 C13 121.5(3)
C17 C18 C6 128.6(3)
C13 C18 C6 109.9(3)
C20 C19 C24 118.5(3)
C20 C19 C6 120.8(3)
C24 C19 C6 120.5(3)
C19 C20 C21 120.8(3)
C19 C20 H20A 119.6
C21 C20 H20A 119.6
C22 C21 C20 120.3(3)
C22 C21 H21A 119.9
C20 C21 H21A 119.9
C23 C22 C21 120.2(3)
C23 C22 N2 120.7(3)
C21 C22 N2 119.1(3)
C22 C23 C24 120.0(3)
C22 C23 H23A 120.0
C24 C23 H23A 120.0
C23 C24 C19 120.2(3)
C23 C24 H24A 119.9
C19 C24 H24A 119.9
C26 C25 N2 129.1(3)
C26 C25 C30 122.4(3)
N2 C25 C30 108.5(3)
C27 C26 C25 117.1(3)
C27 C26 H26A 121.4
C25 C26 H26A 121.4
C26 C27 C28 122.0(3)
C26 C27 H27A 119.0
C28 C27 H27A 119.0
C29 C28 C27 120.7(3)
C29 C28 H28A 119.6
C27 C28 H28A 119.6
C28 C29 C30 118.8(3)
C28 C29 H29A 120.6
C30 C29 H29A 120.6
C29 C30 C25 118.9(3)
C29 C30 C31 134.3(3)
C25 C30 C31 106.9(3)
C32 C31 C36 119.3(3)
C32 C31 C30 133.6(3)
C36 C31 C30 107.0(3)
C33 C32 C31 119.0(3)
C33 C32 H32A 120.5
C31 C32 H32A 120.5
C32 C33 C34 121.3(3)
C32 C33 H33A 119.4
C34 C33 H33A 119.4
C35 C34 C33 120.8(3)
C35 C34 H34A 119.6
C33 C34 H34A 119.6
C34 C35 C36 117.7(3)
C34 C35 H35A 121.1
C36 C35 H35A 121.1
C35 C36 N2 129.3(3)
C35 C36 C31 121.9(3)
N2 C36 C31 108.8(3)

loop_
_geom_bond_atom_site_label_1
_geom_bond_atom_site_label_2
_geom_bond_distance
F1 C4 1.343(4)
F2 C2 1.343(4)
F3 C1 1.333(4)
F4 C5 1.343(4)
N1 C1 1.303(4)
N1 C5 1.310(5)
N2 C25 1.390(4)
N2 C36 1.392(4)
N2 C22 1.434(4)
C1 C2 1.373(5)
C2 C3 1.393(4)
C3 C4 1.398(4)
C3 C6 1.534(4)
C4 C5 1.367(5)
C6 C19 1.531(4)
C6 C18 1.536(4)
C6 C7 1.544(4)
C7 C8 1.375(5)
C7 C12 1.401(5)
C8 C9 1.401(5)
C8 H8A 0.9300
C9 C10 1.397(7)
C9 H9A 0.9300
C10 C11 1.364(7)
C10 H10A 0.9300
C11 C12 1.389(6)
C11 H11A 0.9300
C12 C13 1.453(6)
C13 C14 1.404(5)
C13 C18 1.406(5)
C14 C15 1.373(7)
C14 H14A 0.9300
C15 C16 1.372(7)
C15 H15A 0.9300
C16 C17 1.394(5)
C16 H16A 0.9300
C17 C18 1.380(5)
C17 H17A 0.9300
C19 C20 1.380(4)
C19 C24 1.400(4)
C20 C21 1.382(4)
C20 H20A 0.9300
C21 C22 1.375(4)
C21 H21A 0.9300
C22 C23 1.368(5)
C23 C24 1.394(5)
C23 H23A 0.9300
C24 H24A 0.9300
C25 C26 1.383(5)
C25 C30 1.415(4)
C26 C27 1.378(5)
C26 H26A 0.9300
C27 C28 1.397(6)
C27 H27A 0.9300
C28 C29 1.380(5)
C28 H28A 0.9300
C29 C30 1.400(4)
C29 H29A 0.9300
C30 C31 1.442(4)
C31 C32 1.391(4)
C31 C36 1.405(4)
C32 C33 1.373(5)
C32 H32A 0.9300
C33 C34 1.400(5)
C33 H33A 0.9300
C34 C35 1.383(5)
C34 H34A 0.9300
C35 C36 1.387(4)
C35 H35A 0.9300

loop_
_geom_torsion_atom_site_label_1
_geom_torsion_atom_site_label_2
_geom_torsion_atom_site_label_3
_geom_torsion_atom_site_label_4
_geom_torsion
C5 N1 C1 F3 -178.3(3)
C5 N1 C1 C2 0.7(5)
N1 C1 C2 F2 -177.1(3)
F3 C1 C2 F2 1.9(5)
N1 C1 C2 C3 2.0(5)
F3 C1 C2 C3 -179.0(3)
F2 C2 C3 C4 174.3(3)
C1 C2 C3 C4 -4.9(4)
F2 C2 C3 C6 -0.9(5)
C1 C2 C3 C6 -180.0(3)
C2 C3 C4 F1 -172.4(3)
C6 C3 C4 F1 2.7(5)
C2 C3 C4 C5 5.3(4)
C6 C3 C4 C5 -179.6(3)
C1 N1 C5 F4 177.9(3)
C1 N1 C5 C4 -0.2(5)
F1 C4 C5 N1 174.7(3)
C3 C4 C5 N1 -3.0(5)
F1 C4 C5 F4 -3.4(5)
C3 C4 C5 F4 178.9(3)
C2 C3 C6 C19 -34.9(4)
C4 C3 C6 C19 150.4(3)
C2 C3 C6 C18 91.2(3)
C4 C3 C6 C18 -83.4(4)
C2 C3 C6 C7 -157.7(3)
C4 C3 C6 C7 27.7(4)
C19 C6 C7 C8 -57.5(4)
C3 C6 C7 C8 68.6(4)
C18 C6 C7 C8 -176.8(3)
C19 C6 C7 C12 120.3(3)
C3 C6 C7 C12 -113.5(3)
C18 C6 C7 C12 1.0(3)
C12 C7 C8 C9 1.9(5)
C6 C7 C8 C9 179.5(3)
C7 C8 C9 C10 -0.4(5)
C8 C9 C10 C11 -1.2(6)
C9 C10 C11 C12 1.1(6)
C10 C11 C12 C7 0.5(6)
C10 C11 C12 C13 -178.9(4)
C8 C7 C12 C11 -2.0(5)
C6 C7 C12 C11 180.0(3)
C8 C7 C12 C13 177.4(3)
C6 C7 C12 C13 -0.6(4)
C11 C12 C13 C14 2.5(7)
C7 C12 C13 C14 -176.8(4)
C11 C12 C13 C18 179.2(4)
C7 C12 C13 C18 -0.2(4)
C18 C13 C14 C15 -0.2(6)
C12 C13 C14 C15 176.2(4)
C13 C14 C15 C16 0.8(7)
C14 C15 C16 C17 0.0(7)
C15 C16 C17 C18 -1.4(6)
C16 C17 C18 C13 2.0(5)
C16 C17 C18 C6 -177.1(3)
C14 C13 C18 C17 -1.2(5)
C12 C13 C18 C17 -178.4(3)
C14 C13 C18 C6 178.0(3)
C12 C13 C18 C6 0.9(4)
C19 C6 C18 C17 63.5(4)
C3 C6 C18 C17 -62.6(4)
C7 C6 C18 C17 178.1(3)
C19 C6 C18 C13 -115.7(3)
C3 C6 C18 C13 118.2(3)
C7 C6 C18 C13 -1.1(3)
C3 C6 C19 C20 138.2(3)
C18 C6 C19 C20 15.5(4)
C7 C6 C19 C20 -95.6(4)
C3 C6 C19 C24 -46.4(4)
C18 C6 C19 C24 -169.0(3)
C7 C6 C19 C24 79.9(4)
C24 C19 C20 C21 0.0(5)
C6 C19 C20 C21 175.6(3)
C19 C20 C21 C22 0.3(5)
C20 C21 C22 C23 0.0(5)
C20 C21 C22 N2 178.5(3)
C25 N2 C22 C23 -81.1(4)
C36 N2 C22 C23 98.6(4)
C25 N2 C22 C21 100.4(4)
C36 N2 C22 C21 -79.8(4)
C21 C22 C23 C24 -0.6(5)
N2 C22 C23 C24 -179.0(3)
C22 C23 C24 C19 0.9(6)
C20 C19 C24 C23 -0.6(5)
C6 C19 C24 C23 -176.2(3)
C36 N2 C25 C26 178.6(3)
C22 N2 C25 C26 -1.6(5)
C36 N2 C25 C30 -0.4(3)
C22 N2 C25 C30 179.4(3)
N2 C25 C26 C27 -179.6(3)
C30 C25 C26 C27 -0.7(5)
C25 C26 C27 C28 -0.5(5)
C26 C27 C28 C29 0.7(6)
C27 C28 C29 C30 0.4(5)
C28 C29 C30 C25 -1.5(5)
C28 C29 C30 C31 179.0(3)
C26 C25 C30 C29 1.7(5)
N2 C25 C30 C29 -179.2(3)
C26 C25 C30 C31 -178.7(3)
N2 C25 C30 C31 0.4(3)
C29 C30 C31 C32 1.6(6)
C25 C30 C31 C32 -177.9(3)
C29 C30 C31 C36 179.3(3)
C25 C30 C31 C36 -0.2(3)
C36 C31 C32 C33 0.4(5)
C30 C31 C32 C33 177.8(3)
C31 C32 C33 C34 0.5(5)
C32 C33 C34 C35 0.0(5)
C33 C34 C35 C36 -1.2(5)
C34 C35 C36 N2 -177.6(3)
C34 C35 C36 C31 2.1(5)
C25 N2 C36 C35 179.9(3)
C22 N2 C36 C35 0.2(5)
C25 N2 C36 C31 0.3(3)
C22 N2 C36 C31 -179.5(3)
C32 C31 C36 C35 -1.7(5)
C30 C31 C36 C35 -179.7(3)
C32 C31 C36 N2 178.0(3)
C30 C31 C36 N2 0.0(3)
